data_7706304
loop_
_publ_author_name
'Wang, Xiaokang'
'Wang, Yutong'
'Wang, Xia'
'Lu, Kebin'
'Jiang, Weifeng'
'Cui, Pei-Pei'
'Hao, Hongguo'
'Dai, Fangna'

_publ_section_title
;
 Two series of Ln-MOFs by solvent induced self-assembly demonstrating the
 rapid selective sensing of Mg<sup>2+</sup> and Fe<sup>3+</sup> cations.
;
_journal_issue 43
_journal_name_full 'Dalton transactions (Cambridge, England : 2003)'
_journal_page_first 15473
_journal_page_last 15480
_journal_paper_doi 10.1039/d0dt03264f
_journal_volume 49
_journal_year 2020
_chemical_formula_moiety 'C23 H23 Eu N4 O11'
_chemical_formula_sum 'C23 H23 Eu N4 O11'
_chemical_formula_weight 683.41
_space_group_crystal_system monoclinic
_space_group_IT_number 15
_space_group_name_Hall '-I 2yc'
_space_group_name_H-M_alt 'I 1 2/c 1'
_atom_sites_solution_hydrogens geom
_atom_sites_solution_primary iterative
_audit_creation_date 2020-10-19
_audit_creation_method
;
Olex2 1.2
(compiled 2018.05.29 svn.r3508 for OlexSys, GUI svn.r5506)
;
_audit_update_record
;
2020-10-19 deposited with the CCDC.	2020-10-21 downloaded from the CCDC.
;
_cell_angle_alpha 90
_cell_angle_beta 102.649(2)
_cell_angle_gamma 90
_cell_formula_units_Z 8
_cell_length_a 16.4230(4)
_cell_length_b 11.4174(3)
_cell_length_c 34.1386(7)
_cell_measurement_reflns_used 6788
_cell_measurement_temperature 297
_cell_measurement_theta_max 70.5660
_cell_measurement_theta_min 4.0690
_cell_volume 6245.9(3)
_computing_cell_refinement 'CrysAlisPro 1.171.39.46 (Rigaku OD, 2018)'
_computing_data_collection 'CrysAlisPro 1.171.39.46 (Rigaku OD, 2018)'
_computing_data_reduction 'CrysAlisPro 1.171.39.46 (Rigaku OD, 2018)'
_computing_molecular_graphics 'Olex2 (Dolomanov et al., 2009)'
_computing_publication_material 'Olex2 (Dolomanov et al., 2009)'
_computing_structure_refinement 'ShelXL (Sheldrick, 2015)'
_computing_structure_solution
;
Superflip (Palatinus & Chapuis, 2007;Palatinus & van der Lee, 2008;
Palatinus et al., 2012)
;
_diffrn_ambient_temperature 297.0
_diffrn_detector 'CCD plate'
_diffrn_detector_area_resol_mean 16.0450
_diffrn_detector_type Eos
_diffrn_measured_fraction_theta_full 0.994
_diffrn_measured_fraction_theta_max 0.977
_diffrn_measurement_details
;
List of Runs (angles in degrees, time in seconds):

  # Type    Start    End  Width  t~exp~   \w     \q     \k     \f   Frames
#--------------------------------------------------------------------------
  1  \w    -36.00  -5.00   1.00    1.96    --    0.00 105.00 -74.00   31
  2  \w    -10.00  18.00   1.00    1.96    --    0.00  57.00 -60.00   28
  3  \w    -61.00 -34.00   1.00    1.96    --    0.00 135.00 178.00   27
  4  \w     27.00  69.00   1.00    1.96    --    0.00  57.00 -60.00   42
  5  \w     29.00  59.00   1.00    7.84    --   54.00-135.00 113.00   30
  6  \w     -8.00  72.00   1.00    7.84    --   54.00 -57.00 150.00   80
  7  \w    -20.00  94.00   1.00    7.84    --   54.00   0.00-180.00  114
  8  \w     24.00 100.00   1.00    7.84    --   54.00-125.00 150.00   76
  9  \w    105.00 156.00   1.00    7.84    --  108.00 105.00 -74.00   51
 10  \w    102.00 130.00   1.00    7.84    --  108.00  38.00 -90.00   28
 11  \w     98.00 176.00   1.00    7.84    --  108.00  38.00-180.00   78
 12  \w    100.00 160.00   1.00    7.84    --  108.00 111.00   0.00   60
 13  \w     48.00 112.00   1.00    7.84    --  108.00-111.00  90.00   64
 14  \w     39.00 134.00   1.00    7.84    --  108.00 -38.00   0.00   95
 15  \w     36.00 112.00   1.00    7.84    --  108.00-111.00-120.00   76
 16  \w     36.00  62.00   1.00    7.84    --  108.00-111.00-150.00   26
 17  \w     46.00 114.00   1.00    7.84    --  108.00 -77.00  90.00   68
;
_diffrn_measurement_device 'four-circle diffractometer'
_diffrn_measurement_device_type 'SuperNova, Dual, Cu at home/near, Eos'
_diffrn_measurement_method '\w scans'
_diffrn_orient_matrix_type 'CrysAlisPro convention (1999,Acta A55,543-557)'
_diffrn_orient_matrix_UB_11 -0.0021463000
_diffrn_orient_matrix_UB_12 0.1116891000
_diffrn_orient_matrix_UB_13 0.0250705000
_diffrn_orient_matrix_UB_21 -0.0048620000
_diffrn_orient_matrix_UB_22 -0.0756633000
_diffrn_orient_matrix_UB_23 0.0367897000
_diffrn_orient_matrix_UB_31 0.0959883000
_diffrn_orient_matrix_UB_32 -0.0013419000
_diffrn_orient_matrix_UB_33 0.0125224000
_diffrn_radiation_monochromator mirror
_diffrn_radiation_probe x-ray
_diffrn_radiation_type CuK\a
_diffrn_radiation_wavelength 1.54184
_diffrn_reflns_av_R_equivalents 0.0391
_diffrn_reflns_av_unetI/netI 0.0415
_diffrn_reflns_Laue_measured_fraction_full 0.994
_diffrn_reflns_Laue_measured_fraction_max 0.977
_diffrn_reflns_limit_h_max 20
_diffrn_reflns_limit_h_min -14
_diffrn_reflns_limit_k_max 13
_diffrn_reflns_limit_k_min -13
_diffrn_reflns_limit_l_max 40
_diffrn_reflns_limit_l_min -41
_diffrn_reflns_number 12127
_diffrn_reflns_point_group_measured_fraction_full 0.994
_diffrn_reflns_point_group_measured_fraction_max 0.977
_diffrn_reflns_theta_full 67.684
_diffrn_reflns_theta_max 70.538
_diffrn_reflns_theta_min 4.093
_diffrn_source 'micro-focus sealed X-ray tube'
_diffrn_source_type 'SuperNova (Cu) X-ray Source'
_exptl_absorpt_coefficient_mu 14.873
_exptl_absorpt_correction_T_max 1.00000
_exptl_absorpt_correction_T_min 0.35330
_exptl_absorpt_correction_type multi-scan
_exptl_absorpt_process_details
;
CrysAlisPro 1.171.39.46 (Rigaku Oxford Diffraction, 2018)
Empirical absorption correction using spherical harmonics,
 implemented in SCALE3 ABSPACK scaling algorithm.
;
_exptl_crystal_colour orange
_exptl_crystal_colour_primary orange
_exptl_crystal_density_diffrn 1.454
_exptl_crystal_description block
_exptl_crystal_F_000 2720
_exptl_crystal_size_max 0.13
_exptl_crystal_size_mid 0.1
_exptl_crystal_size_min 0.05
_refine_diff_density_max 1.668
_refine_diff_density_min -0.943
_refine_diff_density_rms 0.092
_refine_ls_extinction_method none
_refine_ls_goodness_of_fit_ref 1.059
_refine_ls_hydrogen_treatment constr
_refine_ls_matrix_type full
_refine_ls_number_parameters 406
_refine_ls_number_reflns 5839
_refine_ls_number_restraints 116
_refine_ls_restrained_S_all 1.068
_refine_ls_R_factor_all 0.0469
_refine_ls_R_factor_gt 0.0405
_refine_ls_shift/su_max 0.002
_refine_ls_shift/su_mean 0.000
_refine_ls_structure_factor_coef Fsqd
_refine_ls_weighting_details 'w=1/[\s^2^(Fo^2^)+(0.0636P)^2^+12.3839P] where P=(Fo^2^+2Fc^2^)/3'
_refine_ls_weighting_scheme calc
_refine_ls_wR_factor_gt 0.1094
_refine_ls_wR_factor_ref 0.1140
_reflns_Friedel_coverage 0.000
_reflns_number_gt 5150
_reflns_number_total 5839
_reflns_threshold_expression 'I > 2\s(I)'
_cod_data_source_file d0dt03264f2.cif
_cod_data_source_block 1-Eu
_cod_database_code 7706304
_shelx_shelxl_version_number 2018/3
_chemical_oxdiff_formula 'C H O N Eu'
_shelx_space_group_comment
;
The symmetry employed for this shelxl refinement is uniquely defined
by the following loop, which should always be used as a source of
symmetry information in preference to the above space-group names.
They are only intended as comments.
;
_reflns_odcompleteness_completeness 99.59
_reflns_odcompleteness_iscentric 1
_reflns_odcompleteness_theta 66.97
_olex2_refinement_description
;
1. Fixed Uiso
 At 1.2 times of:
  All C(H) groups
 At 1.5 times of:
  All C(H,H,H) groups
2. Restrained distances
 N2-C23
 1.4 with sigma of 0.02
 C21A-C20A
 2.4 with sigma of 0.02
3. Uiso/Uaniso restraints and constraints
Uanis(C22) \\sim Ueq, Uanis(C21A) \\sim Ueq, Uanis(C21) \\sim Ueq, Uanis(C22A)
\\sim Ueq, Uanis(C23) \\sim Ueq, Uanis(C23A) \\sim Ueq, Uanis(N2) \\sim Ueq,
Uanis(N2A) \\sim Ueq: with sigma of 0.01 and sigma for terminal atoms of 0.02
4. Rigid body (RIGU) restrains
 N2, C20, C21, C22, N2A, C21A, C22A, C23, C20A, C23A, O7
 with sigma for 1-2 distances of 0.004 and sigma for 1-3 distances of 0.004
5. Others
 Fixed Sof: N2(0.5) C20(0.5) C21(0.5) H21A(0.5) H21B(0.5) H21C(0.5) C22(0.5)
 H22A(0.5) H22B(0.5) H22C(0.5) C23(0.5) H23A(0.5) H23B(0.5) H23C(0.5) C20A(0.5)
 N2A(0.5) C21A(0.5) H21D(0.5) H21E(0.5) H21F(0.5) C23A(0.5) H23D(0.5) H23E(0.5)
 H23F(0.5) C22A(0.5) H22D(0.5) H22E(0.5) H22F(0.5)
6.a Aromatic/amide H refined with riding coordinates:
 C3(H3), C6(H6), C8(H8), C14(H14), C15(H15)
6.b Idealised Me refined as rotating group:
 C17(H17A,H17B,H17C), C18(H18A,H18B,H18C), C19(H19A,H19B,H19C), C21(H21A,H21B,
 H21C), C22(H22A,H22B,H22C), C23(H23A,H23B,H23C), C21A(H21D,H21E,H21F),
 C23A(H23D,H23E,H23F), C22A(H22D,H22E,H22F)
;
_platon_squeeze_void_probe_radius 1.20
_olex2_submission_special_instructions 'No special instructions were received'
_oxdiff_exptl_absorpt_empirical_details
;
Empirical correction (ABSPACK) includes:
- Absorption correction using spherical harmonics
- Frame scaling
;
_oxdiff_exptl_absorpt_empirical_full_max 2.393
_oxdiff_exptl_absorpt_empirical_full_min 0.453

loop_
_space_group_symop_operation_xyz
'x, y, z'
'-x, y, -z+1/2'
'x+1/2, y+1/2, z+1/2'
'-x+1/2, y+1/2, -z+1'
'-x, -y, -z'
'x, -y, z-1/2'
'-x+1/2, -y+1/2, -z+1/2'
'x+1/2, -y+1/2, z'

loop_
_atom_site_label
_atom_site_type_symbol
_atom_site_fract_x
_atom_site_fract_y
_atom_site_fract_z
_atom_site_U_iso_or_equiv
_atom_site_adp_type
_atom_site_occupancy
_atom_site_site_symmetry_order
_atom_site_calc_flag
_atom_site_refinement_flags_posn
_atom_site_refinement_flags_adp
_atom_site_refinement_flags_occupancy
_atom_site_disorder_assembly
_atom_site_disorder_group
Eu1 Eu -0.03205(2) 0.40471(2) 0.45180(2) 0.02734(10) Uani 1 1 d . . . . .
O1 O 0.06808(19) 0.5448(3) 0.44147(9) 0.0385(7) Uani 1 1 d . . . . .
O2 O 0.1232(2) 0.6148(3) 0.50267(9) 0.0426(8) Uani 1 1 d . . . . .
O3 O -0.0973(3) 0.5120(4) 0.38752(11) 0.0599(10) Uani 1 1 d . . . . .
O4 O -0.1737(3) 0.3838(5) 0.40756(14) 0.0745(13) Uani 1 1 d . . . . .
O5 O -0.2163(4) 0.4718(8) 0.34971(17) 0.130(3) Uani 1 1 d . . . . .
O6 O -0.0482(3) 0.2003(3) 0.46766(14) 0.0649(11) Uani 1 1 d . . . . .
O7 O -0.0031(3) 0.3097(4) 0.39513(10) 0.0609(11) Uani 1 1 d . U . . .
O8 O 0.43616(19) 0.9033(3) 0.47787(9) 0.0340(7) Uani 1 1 d . . . . .
O9 O 0.3916(2) 0.8180(3) 0.52717(9) 0.0457(8) Uani 1 1 d . . . . .
O10 O 0.3638(3) 0.6235(5) 0.36392(12) 0.0802(16) Uani 1 1 d . . . . .
O11 O 0.1221(3) 0.8304(5) 0.34016(11) 0.0702(13) Uani 1 1 d . . . . .
N1 N -0.1648(4) 0.4556(6) 0.38073(16) 0.0713(15) Uani 1 1 d . . . . .
N2 N 0.0187(12) 0.1682(19) 0.3582(6) 0.120(5) Uani 0.5 1 d D U P A 1
N3 N -0.0835(4) 0.0913(4) 0.51638(18) 0.0620(14) Uani 1 1 d . . . . .
N4 N 0.2447(2) 0.7305(4) 0.35235(10) 0.0389(9) Uani 1 1 d . . . . .
C1 C 0.1196(3) 0.6038(4) 0.46559(14) 0.0336(10) Uani 1 1 d . . . . .
C2 C 0.1860(3) 0.6690(4) 0.44969(12) 0.0339(9) Uani 1 1 d . . . . .
C3 C 0.2503(3) 0.7260(4) 0.47579(12) 0.0325(9) Uani 1 1 d . . . . .
H3 H 0.251944 0.725718 0.503189 0.039 Uiso 1 1 calc R . . . .
C4 C 0.3121(3) 0.7833(4) 0.46151(12) 0.0334(9) Uani 1 1 d . . . . .
C5 C 0.3827(3) 0.8394(4) 0.49049(13) 0.0341(9) Uani 1 1 d . . . . .
C6 C 0.3093(3) 0.7850(4) 0.42046(13) 0.0367(10) Uani 1 1 d . . . . .
H6 H 0.350064 0.824428 0.410537 0.044 Uiso 1 1 calc R . . . .
C7 C 0.2457(3) 0.7278(4) 0.39484(12) 0.0369(10) Uani 1 1 d . . . . .
C8 C 0.1835(3) 0.6695(4) 0.40854(12) 0.0349(9) Uani 1 1 d . . . . .
H8 H 0.140828 0.631395 0.390685 0.042 Uiso 1 1 calc R . . . .
C9 C 0.3114(3) 0.6765(5) 0.34022(14) 0.0505(13) Uani 1 1 d . . . . .
C10 C 0.3126(3) 0.6867(5) 0.29670(14) 0.0497(13) Uani 1 1 d . . . . .
C11 C 0.2486(3) 0.7457(5) 0.27048(13) 0.0405(11) Uani 1 1 d . . . . .
C12 C 0.1826(3) 0.7975(5) 0.28403(14) 0.0495(13) Uani 1 1 d . . . . .
C13 C 0.1786(3) 0.7899(5) 0.32716(14) 0.0489(13) Uani 1 1 d . . . . .
C14 C 0.3776(5) 0.6362(8) 0.28321(17) 0.080(2) Uani 1 1 d . . . . .
H14 H 0.420131 0.597612 0.300992 0.096 Uiso 1 1 calc R . . . .
C15 C 0.1212(4) 0.8562(8) 0.25783(17) 0.079(2) Uani 1 1 d . . . . .
H15 H 0.078173 0.891516 0.267243 0.095 Uiso 1 1 calc R . . . .
C16 C -0.0980(4) 0.1312(5) 0.4788(2) 0.0569(14) Uani 1 1 d . . . . .
C17 C -0.1746(5) 0.0919(6) 0.4486(2) 0.076(2) Uani 1 1 d . . . . .
H17A H -0.182439 0.141182 0.425288 0.114 Uiso 1 1 calc GR . . . .
H17B H -0.222521 0.097370 0.460309 0.114 Uiso 1 1 calc GR . . . .
H17C H -0.167432 0.012263 0.441015 0.114 Uiso 1 1 calc GR . . . .
C18 C -0.0098(4) 0.1300(7) 0.5456(2) 0.0728(18) Uani 1 1 d . . . . .
H18A H 0.027988 0.168506 0.531993 0.109 Uiso 1 1 calc GR . . . .
H18B H 0.017402 0.063378 0.559996 0.109 Uiso 1 1 calc GR . . . .
H18C H -0.026185 0.183459 0.564196 0.109 Uiso 1 1 calc GR . . . .
C19 C -0.1371(5) 0.0075(6) 0.5315(2) 0.079(2) Uani 1 1 d . . . . .
H19A H -0.187262 -0.005099 0.511480 0.118 Uiso 1 1 calc GR . . . .
H19B H -0.151028 0.038275 0.555410 0.118 Uiso 1 1 calc GR . . . .
H19C H -0.107993 -0.065436 0.537636 0.118 Uiso 1 1 calc GR . . . .
C20 C 0.0506(9) 0.2657(14) 0.3789(4) 0.060(3) Uani 0.5 1 d . U P A 1
C21 C 0.1315(12) 0.329(2) 0.3793(8) 0.110(7) Uani 0.5 1 d . U P A 1
H21A H 0.119932 0.408138 0.370615 0.164 Uiso 0.5 1 calc GR . P A 1
H21B H 0.160531 0.289878 0.361428 0.164 Uiso 0.5 1 calc GR . P A 1
H21C H 0.165542 0.328154 0.405994 0.164 Uiso 0.5 1 calc GR . P A 1
C22 C 0.080(2) 0.072(3) 0.3531(10) 0.167(11) Uani 0.5 1 d . U P A 1
H22A H 0.068965 0.047247 0.325544 0.251 Uiso 0.5 1 calc GR . P A 1
H22B H 0.074427 0.006670 0.369915 0.251 Uiso 0.5 1 calc GR . P A 1
H22C H 0.136230 0.101892 0.360520 0.251 Uiso 0.5 1 calc GR . P A 1
C23 C -0.0753(11) 0.1560(19) 0.3513(7) 0.114(6) Uani 0.5 1 d D U P A 1
H23A H -0.089583 0.121088 0.374491 0.172 Uiso 0.5 1 calc GR . P A 1
H23B H -0.095206 0.107269 0.328288 0.172 Uiso 0.5 1 calc GR . P A 1
H23C H -0.100694 0.231980 0.346749 0.172 Uiso 0.5 1 calc GR . P A 1
C20A C 0.0010(11) 0.2302(15) 0.3752(4) 0.079(4) Uani 0.5 1 d D U P A 2
N2A N 0.0708(11) 0.1943(17) 0.3665(5) 0.107(4) Uani 0.5 1 d . U P A 2
C21A C 0.1441(13) 0.255(2) 0.3861(9) 0.128(8) Uani 0.5 1 d D U P A 2
H21D H 0.131398 0.336928 0.388083 0.191 Uiso 0.5 1 calc GR . P A 2
H21E H 0.186489 0.246530 0.370952 0.191 Uiso 0.5 1 calc GR . P A 2
H21F H 0.163766 0.223708 0.412566 0.191 Uiso 0.5 1 calc GR . P A 2
C23A C -0.031(2) 0.096(2) 0.3700(11) 0.170(11) Uani 0.5 1 d . U P A 2
H23D H -0.020627 0.058285 0.395806 0.255 Uiso 0.5 1 calc GR . P A 2
H23E H -0.002259 0.054792 0.352652 0.255 Uiso 0.5 1 calc GR . P A 2
H23F H -0.090135 0.094654 0.358546 0.255 Uiso 0.5 1 calc GR . P A 2
C22A C 0.091(2) 0.135(3) 0.3288(9) 0.164(10) Uani 0.5 1 d . U P A 2
H22D H 0.108750 0.055735 0.335152 0.246 Uiso 0.5 1 calc GR . P A 2
H22E H 0.134052 0.177521 0.320247 0.246 Uiso 0.5 1 calc GR . P A 2
H22F H 0.041420 0.134242 0.307553 0.246 Uiso 0.5 1 calc GR . P A 2

loop_
_atom_site_aniso_label
_atom_site_aniso_U_11
_atom_site_aniso_U_22
_atom_site_aniso_U_33
_atom_site_aniso_U_23
_atom_site_aniso_U_13
_atom_site_aniso_U_12
Eu1 0.02862(16) 0.03233(15) 0.02171(14) -0.00213(9) 0.00692(10) -0.00236(9)
O1 0.0346(16) 0.0472(18) 0.0349(16) -0.0006(14) 0.0103(13) -0.0087(15)
O2 0.0486(19) 0.054(2) 0.0308(16) 0.0013(14) 0.0205(14) -0.0110(16)
O3 0.076(3) 0.060(2) 0.0417(19) -0.0020(18) 0.0084(19) 0.012(2)
O4 0.057(3) 0.104(4) 0.055(3) 0.006(3) -0.007(2) -0.010(2)
O5 0.120(5) 0.165(7) 0.072(4) 0.010(4) -0.051(3) 0.000(5)
O6 0.082(3) 0.037(2) 0.084(3) 0.002(2) 0.035(2) -0.008(2)
O7 0.067(2) 0.078(3) 0.0374(18) -0.0203(18) 0.0105(17) 0.011(2)
O8 0.0312(16) 0.0372(17) 0.0358(16) -0.0016(13) 0.0121(13) -0.0062(13)
O9 0.0512(19) 0.059(2) 0.0264(15) -0.0006(15) 0.0083(14) -0.0157(17)
O10 0.090(3) 0.118(4) 0.033(2) 0.018(2) 0.014(2) 0.054(3)
O11 0.064(2) 0.117(4) 0.0357(19) 0.009(2) 0.0227(18) 0.029(3)
N1 0.067(4) 0.083(4) 0.052(3) -0.010(3) -0.012(3) 0.011(3)
N2 0.126(8) 0.107(8) 0.133(9) -0.048(7) 0.039(7) 0.009(6)
N3 0.069(3) 0.042(3) 0.077(4) 0.004(2) 0.021(3) -0.003(2)
N4 0.043(2) 0.053(2) 0.0228(17) 0.0004(16) 0.0114(15) -0.0057(18)
C1 0.029(2) 0.039(2) 0.034(2) 0.0055(18) 0.0097(18) 0.0005(18)
C2 0.036(2) 0.040(2) 0.029(2) 0.0034(18) 0.0129(17) -0.0013(19)
C3 0.035(2) 0.037(2) 0.0271(19) -0.0005(17) 0.0118(17) -0.0051(19)
C4 0.038(2) 0.035(2) 0.028(2) 0.0004(17) 0.0089(17) -0.0032(19)
C5 0.037(2) 0.034(2) 0.033(2) -0.0004(18) 0.0111(18) 0.0000(18)
C6 0.040(2) 0.044(2) 0.030(2) 0.0040(19) 0.0148(18) -0.010(2)
C7 0.042(2) 0.047(3) 0.0226(19) 0.0012(18) 0.0095(17) -0.007(2)
C8 0.034(2) 0.043(2) 0.0270(19) -0.0005(18) 0.0050(17) -0.0096(19)
C9 0.057(3) 0.066(4) 0.031(2) 0.005(2) 0.014(2) 0.009(3)
C10 0.051(3) 0.070(4) 0.030(2) 0.005(2) 0.014(2) 0.014(3)
C11 0.045(3) 0.051(3) 0.027(2) 0.0055(19) 0.0131(19) 0.002(2)
C12 0.052(3) 0.073(4) 0.026(2) 0.007(2) 0.013(2) 0.008(3)
C13 0.054(3) 0.067(3) 0.030(2) 0.008(2) 0.017(2) 0.005(3)
C14 0.079(4) 0.131(6) 0.032(3) 0.016(4) 0.015(3) 0.046(5)
C15 0.072(4) 0.135(7) 0.035(3) 0.017(4) 0.021(3) 0.048(5)
C16 0.062(4) 0.038(3) 0.074(4) -0.010(3) 0.023(3) -0.006(3)
C17 0.084(5) 0.068(5) 0.076(5) -0.009(3) 0.016(4) -0.014(4)
C18 0.064(4) 0.061(4) 0.086(5) 0.006(4) 0.001(4) -0.003(3)
C19 0.091(5) 0.060(4) 0.089(5) 0.014(4) 0.028(4) -0.018(4)
C20 0.052(6) 0.084(8) 0.044(6) -0.005(6) 0.009(5) 0.024(5)
C21 0.070(8) 0.148(14) 0.114(13) -0.014(13) 0.029(9) 0.005(9)
C22 0.203(17) 0.136(15) 0.173(19) -0.041(13) 0.066(15) 0.057(13)
C23 0.121(9) 0.084(11) 0.129(14) -0.029(11) 0.005(10) -0.032(9)
C20A 0.102(9) 0.079(7) 0.055(7) -0.021(6) 0.019(8) 0.033(8)
N2A 0.094(7) 0.118(8) 0.112(8) -0.034(7) 0.033(6) 0.032(6)
C21A 0.109(10) 0.146(16) 0.130(15) -0.029(13) 0.030(10) 0.013(11)
C23A 0.209(18) 0.123(12) 0.18(2) -0.029(13) 0.056(16) -0.052(13)
C22A 0.201(18) 0.155(17) 0.160(14) -0.062(13) 0.090(13) 0.043(14)

loop_
_atom_type_symbol
_atom_type_description
_atom_type_scat_dispersion_real
_atom_type_scat_dispersion_imag
_atom_type_scat_source
C C 0.0181 0.0091 'International Tables Vol C Tables 4.2.6.8 and 6.1.1.4'
H H 0.0000 0.0000 'International Tables Vol C Tables 4.2.6.8 and 6.1.1.4'
Eu Eu -8.9294 11.1857 'International Tables Vol C Tables 4.2.6.8 and 6.1.1.4'
N N 0.0311 0.0180 'International Tables Vol C Tables 4.2.6.8 and 6.1.1.4'
O O 0.0492 0.0322 'International Tables Vol C Tables 4.2.6.8 and 6.1.1.4'

loop_
_geom_angle_atom_site_label_1
_geom_angle_atom_site_label_2
_geom_angle_atom_site_label_3
_geom_angle
_geom_angle_site_symmetry_1
_geom_angle_site_symmetry_3
_geom_angle_publ_flag
O1 Eu1 Eu1 71.42(7) . 5_566 ?
O1 Eu1 O2 135.32(11) . 5_566 ?
O1 Eu1 O3 73.82(13) . . ?
O1 Eu1 O4 124.00(14) . . ?
O1 Eu1 O6 142.65(13) . . ?
O1 Eu1 O8 70.31(11) . 8_465 ?
O1 Eu1 O8 80.81(10) . 4_545 ?
O1 Eu1 O9 71.34(12) . 4_545 ?
O2 Eu1 Eu1 66.08(8) 5_566 5_566 ?
O2 Eu1 O3 113.66(13) 5_566 . ?
O2 Eu1 O4 75.60(14) 5_566 . ?
O2 Eu1 O6 69.55(13) 5_566 . ?
O2 Eu1 O8 74.61(11) 5_566 4_545 ?
O2 Eu1 O8 68.65(11) 5_566 8_465 ?
O2 Eu1 O9 116.84(11) 5_566 4_545 ?
O3 Eu1 Eu1 116.51(9) . 5_566 ?
O3 Eu1 O8 150.31(12) . 4_545 ?
O4 Eu1 Eu1 127.57(12) . 5_566 ?
O4 Eu1 O3 50.25(15) . . ?
O4 Eu1 O8 150.04(13) . 4_545 ?
O6 Eu1 Eu1 111.84(11) . 5_566 ?
O6 Eu1 O3 127.73(15) . . ?
O6 Eu1 O4 84.81(17) . . ?
O6 Eu1 O8 81.95(13) . 4_545 ?
O6 Eu1 O8 137.20(12) . 8_465 ?
O6 Eu1 O9 71.93(14) . 4_545 ?
O7 Eu1 Eu1 152.34(10) . 5_566 ?
O7 Eu1 O1 85.24(13) . . ?
O7 Eu1 O2 139.33(14) . 5_566 ?
O7 Eu1 O3 68.56(14) . . ?
O7 Eu1 O4 77.73(16) . . ?
O7 Eu1 O6 77.99(15) . . ?
O7 Eu1 O8 124.93(12) . 4_545 ?
O7 Eu1 O8 143.41(13) . 8_465 ?
O7 Eu1 O9 73.15(12) . 4_545 ?
O8 Eu1 Eu1 38.36(6) 4_545 5_566 ?
O8 Eu1 Eu1 40.28(7) 8_465 5_566 ?
O8 Eu1 O3 78.48(12) 8_465 . ?
O8 Eu1 O4 93.49(15) 8_465 . ?
O8 Eu1 O8 78.63(10) 8_465 4_545 ?
O8 Eu1 O9 120.69(11) 8_465 4_545 ?
O9 Eu1 Eu1 85.18(8) 4_545 5_566 ?
O9 Eu1 O3 129.50(12) 4_545 . ?
O9 Eu1 O4 145.75(15) 4_545 . ?
O9 Eu1 O8 51.87(9) 4_545 4_545 ?
C1 O1 Eu1 131.3(3) . . ?
C1 O2 Eu1 138.2(3) . 5_566 ?
N1 O3 Eu1 95.8(3) . . ?
N1 O4 Eu1 97.9(4) . . ?
C16 O6 Eu1 141.7(4) . . ?
C20 O7 Eu1 147.3(7) . . ?
C20A O7 Eu1 154.4(10) . . ?
Eu1 O8 Eu1 101.37(10) 8_565 4 ?
C5 O8 Eu1 147.1(3) . 8_565 ?
C5 O8 Eu1 90.8(3) . 4 ?
C5 O9 Eu1 96.3(3) . 4 ?
O3 N1 O4 115.8(5) . . ?
O5 N1 O3 120.0(7) . . ?
O5 N1 O4 124.2(7) . . ?
C20 N2 C22 117(2) . . ?
C20 N2 C23 114.8(16) . . ?
C23 N2 C22 126(2) . . ?
C16 N3 C18 120.2(5) . . ?
C16 N3 C19 124.5(6) . . ?
C18 N3 C19 115.3(6) . . ?
C9 N4 C7 116.7(4) . . ?
C9 N4 C13 125.7(4) . . ?
C13 N4 C7 117.6(4) . . ?
O1 C1 O2 126.5(4) . . ?
O1 C1 C2 117.9(4) . . ?
O2 C1 C2 115.6(4) . . ?
C3 C2 C1 120.5(4) . . ?
C3 C2 C8 119.7(4) . . ?
C8 C2 C1 119.8(4) . . ?
C2 C3 H3 119.7 . . ?
C4 C3 C2 120.7(4) . . ?
C4 C3 H3 119.7 . . ?
C3 C4 C5 119.5(4) . . ?
C3 C4 C6 119.8(4) . . ?
C6 C4 C5 120.7(4) . . ?
O8 C5 Eu1 62.7(2) . 4 ?
O8 C5 C4 120.6(4) . . ?
O9 C5 Eu1 58.2(2) . 4 ?
O9 C5 O8 120.4(4) . . ?
O9 C5 C4 118.8(4) . . ?
C4 C5 Eu1 169.4(3) . 4 ?
C4 C6 H6 120.4 . . ?
C7 C6 C4 119.2(4) . . ?
C7 C6 H6 120.4 . . ?
C6 C7 N4 118.0(4) . . ?
C6 C7 C8 121.9(4) . . ?
C8 C7 N4 120.1(4) . . ?
C2 C8 H8 120.6 . . ?
C7 C8 C2 118.7(4) . . ?
C7 C8 H8 120.6 . . ?
O10 C9 N4 120.9(4) . . ?
O10 C9 C10 122.8(5) . . ?
N4 C9 C10 116.3(4) . . ?
C11 C10 C9 120.2(4) . . ?
C14 C10 C9 118.7(5) . . ?
C14 C10 C11 121.1(5) . . ?
C10 C11 C11 119.1(6) . 7_565 ?
C10 C11 C12 121.4(4) . . ?
C12 C11 C11 119.5(6) . 7_565 ?
C11 C12 C13 120.5(5) . . ?
C15 C12 C11 120.3(4) . . ?
C15 C12 C13 119.2(5) . . ?
O11 C13 N4 120.9(4) . . ?
O11 C13 C12 123.1(5) . . ?
N4 C13 C12 116.0(4) . . ?
C10 C14 H14 120.4 . . ?
C10 C14 C15 119.2(6) . 7_565 ?
C15 C14 H14 120.4 7_565 . ?
C12 C15 C14 120.8(6) . 7_565 ?
C12 C15 H15 119.6 . . ?
C14 C15 H15 119.6 7_565 . ?
O6 C16 N3 121.1(6) . . ?
O6 C16 C17 118.7(6) . . ?
N3 C16 C17 120.2(6) . . ?
C16 C17 H17A 109.5 . . ?
C16 C17 H17B 109.5 . . ?
C16 C17 H17C 109.5 . . ?
H17A C17 H17B 109.5 . . ?
H17A C17 H17C 109.5 . . ?
H17B C17 H17C 109.5 . . ?
N3 C18 H18A 109.5 . . ?
N3 C18 H18B 109.5 . . ?
N3 C18 H18C 109.5 . . ?
H18A C18 H18B 109.5 . . ?
H18A C18 H18C 109.5 . . ?
H18B C18 H18C 109.5 . . ?
N3 C19 H19A 109.5 . . ?
N3 C19 H19B 109.5 . . ?
N3 C19 H19C 109.5 . . ?
H19A C19 H19B 109.5 . . ?
H19A C19 H19C 109.5 . . ?
H19B C19 H19C 109.5 . . ?
O7 C20 N2 109.4(15) . . ?
O7 C20 C21 120.7(15) . . ?
N2 C20 C21 129.3(16) . . ?
C20 C21 H21A 109.5 . . ?
C20 C21 H21B 109.5 . . ?
C20 C21 H21C 109.5 . . ?
H21A C21 H21B 109.5 . . ?
H21A C21 H21C 109.5 . . ?
H21B C21 H21C 109.5 . . ?
N2 C22 H22A 109.5 . . ?
N2 C22 H22B 109.5 . . ?
N2 C22 H22C 109.5 . . ?
H22A C22 H22B 109.5 . . ?
H22A C22 H22C 109.5 . . ?
H22B C22 H22C 109.5 . . ?
N2 C23 H23A 109.5 . . ?
N2 C23 H23B 109.5 . . ?
N2 C23 H23C 109.5 . . ?
H23A C23 H23B 109.5 . . ?
H23A C23 H23C 109.5 . . ?
H23B C23 H23C 109.5 . . ?
O7 C20A N2A 123.3(19) . . ?
O7 C20A C23A 139(2) . . ?
N2A C20A C23A 87.8(19) . . ?
C20A N2A C21A 115.6(17) . . ?
C20A N2A C22A 133(2) . . ?
C21A N2A C22A 107(2) . . ?
N2A C21A H21D 109.5 . . ?
N2A C21A H21E 109.5 . . ?
N2A C21A H21F 109.5 . . ?
H21D C21A H21E 109.5 . . ?
H21D C21A H21F 109.5 . . ?
H21E C21A H21F 109.5 . . ?
C20A C23A H23D 109.5 . . ?
C20A C23A H23E 109.5 . . ?
C20A C23A H23F 109.5 . . ?
H23D C23A H23E 109.5 . . ?
H23D C23A H23F 109.5 . . ?
H23E C23A H23F 109.5 . . ?
N2A C22A H22D 109.5 . . ?
N2A C22A H22E 109.5 . . ?
N2A C22A H22F 109.5 . . ?
H22D C22A H22E 109.5 . . ?
H22D C22A H22F 109.5 . . ?
H22E C22A H22F 109.5 . . ?

loop_
_geom_bond_atom_site_label_1
_geom_bond_atom_site_label_2
_geom_bond_distance
_geom_bond_site_symmetry_2
_geom_bond_publ_flag
Eu1 Eu1 3.8929(4) 5_566 ?
Eu1 O1 2.375(3) . ?
Eu1 O2 2.392(3) 5_566 ?
Eu1 O3 2.536(4) . ?
Eu1 O4 2.492(4) . ?
Eu1 O6 2.423(4) . ?
Eu1 O7 2.356(3) . ?
Eu1 O8 2.567(3) 4_545 ?
Eu1 O8 2.464(3) 8_465 ?
Eu1 O9 2.468(3) 4_545 ?
O1 C1 1.243(6) . ?
O2 C1 1.261(6) . ?
O3 N1 1.259(7) . ?
O4 N1 1.262(8) . ?
O5 N1 1.216(7) . ?
O6 C16 1.254(7) . ?
O7 C20 1.245(14) . ?
O7 C20A 1.147(15) . ?
O8 C5 1.287(5) . ?
O9 C5 1.253(5) . ?
O10 C9 1.207(6) . ?
O11 C13 1.205(6) . ?
N2 C20 1.36(2) . ?
N2 C22 1.53(3) . ?
N2 C23 1.517(17) . ?
N3 C16 1.332(8) . ?
N3 C18 1.459(9) . ?
N3 C19 1.469(8) . ?
N4 C7 1.447(5) . ?
N4 C9 1.397(6) . ?
N4 C13 1.402(6) . ?
C1 C2 1.516(6) . ?
C2 C3 1.386(6) . ?
C2 C8 1.396(6) . ?
C3 H3 0.9300 . ?
C3 C4 1.382(6) . ?
C4 C5 1.494(6) . ?
C4 C6 1.392(6) . ?
C6 H6 0.9300 . ?
C6 C7 1.372(6) . ?
C7 C8 1.384(6) . ?
C8 H8 0.9300 . ?
C9 C10 1.495(6) . ?
C10 C11 1.395(7) . ?
C10 C14 1.378(8) . ?
C11 C11 1.412(8) 7_565 ?
C11 C12 1.400(7) . ?
C12 C13 1.490(6) . ?
C12 C15 1.368(8) . ?
C14 H14 0.9300 . ?
C14 C15 1.408(8) 7_565 ?
C15 H15 0.9300 . ?
C16 C17 1.509(10) . ?
C17 H17A 0.9600 . ?
C17 H17B 0.9600 . ?
C17 H17C 0.9600 . ?
C18 H18A 0.9600 . ?
C18 H18B 0.9600 . ?
C18 H18C 0.9600 . ?
C19 H19A 0.9600 . ?
C19 H19B 0.9600 . ?
C19 H19C 0.9600 . ?
C20 C21 1.51(3) . ?
C21 H21A 0.9600 . ?
C21 H21B 0.9600 . ?
C21 H21C 0.9600 . ?
C22 H22A 0.9600 . ?
C22 H22B 0.9600 . ?
C22 H22C 0.9600 . ?
C23 H23A 0.9600 . ?
C23 H23B 0.9600 . ?
C23 H23C 0.9600 . ?
C20A N2A 1.31(2) . ?
C20A C23A 1.62(3) . ?
N2A C21A 1.42(3) . ?
N2A C22A 1.55(3) . ?
C21A H21D 0.9600 . ?
C21A H21E 0.9600 . ?
C21A H21F 0.9600 . ?
C23A H23D 0.9600 . ?
C23A H23E 0.9600 . ?
C23A H23F 0.9600 . ?
C22A H22D 0.9600 . ?
C22A H22E 0.9600 . ?
C22A H22F 0.9600 . ?

loop_
_geom_torsion_atom_site_label_1
_geom_torsion_atom_site_label_2
_geom_torsion_atom_site_label_3
_geom_torsion_atom_site_label_4
_geom_torsion
_geom_torsion_site_symmetry_1
_geom_torsion_site_symmetry_2
_geom_torsion_site_symmetry_3
_geom_torsion_site_symmetry_4
_geom_torsion_publ_flag
Eu1 O1 C1 O2 -10.7(7) . . . . ?
Eu1 O1 C1 C2 168.7(3) . . . . ?
Eu1 O2 C1 O1 -22.5(8) 5_566 . . . ?
Eu1 O2 C1 C2 158.0(3) 5_566 . . . ?
Eu1 O3 N1 O4 5.1(6) . . . . ?
Eu1 O3 N1 O5 -174.5(7) . . . . ?
Eu1 O4 N1 O3 -5.2(6) . . . . ?
Eu1 O4 N1 O5 174.3(7) . . . . ?
Eu1 O6 C16 N3 -104.6(8) . . . . ?
Eu1 O6 C16 C17 76.4(8) . . . . ?
Eu1 O7 C20 N2 141.6(14) . . . . ?
Eu1 O7 C20 C21 -46(2) . . . . ?
Eu1 O7 C20A N2A -119(2) . . . . ?
Eu1 O7 C20A C23A 14(4) . . . . ?
Eu1 O8 C5 Eu1 -112.6(5) 8_565 . . 4 ?
Eu1 O8 C5 O9 7.6(4) 4 . . . ?
Eu1 O8 C5 O9 -105.0(6) 8_565 . . . ?
Eu1 O8 C5 C4 78.9(6) 8_565 . . . ?
Eu1 O8 C5 C4 -168.5(4) 4 . . . ?
Eu1 O9 C5 O8 -7.9(5) 4 . . . ?
Eu1 O9 C5 C4 168.2(3) 4 . . . ?
O1 C1 C2 C3 -173.1(4) . . . . ?
O1 C1 C2 C8 5.4(7) . . . . ?
O2 C1 C2 C3 6.3(6) . . . . ?
O2 C1 C2 C8 -175.1(4) . . . . ?
O7 C20A N2A C21A 5(3) . . . . ?
O7 C20A N2A C22A -147(2) . . . . ?
O10 C9 C10 C11 177.8(6) . . . . ?
O10 C9 C10 C14 -1.8(11) . . . . ?
N4 C7 C8 C2 -179.6(4) . . . . ?
N4 C9 C10 C11 -1.2(8) . . . . ?
N4 C9 C10 C14 179.2(6) . . . . ?
C1 C2 C3 C4 178.5(4) . . . . ?
C1 C2 C8 C7 -178.8(4) . . . . ?
C2 C3 C4 C5 -177.3(4) . . . . ?
C2 C3 C4 C6 0.7(7) . . . . ?
C3 C2 C8 C7 -0.2(7) . . . . ?
C3 C4 C5 Eu1 81.7(16) . . . 4 ?
C3 C4 C5 O8 -172.8(4) . . . . ?
C3 C4 C5 O9 11.1(7) . . . . ?
C3 C4 C6 C7 -1.1(7) . . . . ?
C4 C6 C7 N4 -179.7(4) . . . . ?
C4 C6 C7 C8 0.8(8) . . . . ?
C5 C4 C6 C7 176.9(4) . . . . ?
C6 C4 C5 Eu1 -96.2(16) . . . 4 ?
C6 C4 C5 O8 9.2(7) . . . . ?
C6 C4 C5 O9 -166.9(4) . . . . ?
C6 C7 C8 C2 -0.2(8) . . . . ?
C7 N4 C9 O10 4.9(8) . . . . ?
C7 N4 C9 C10 -176.1(5) . . . . ?
C7 N4 C13 O11 -4.7(8) . . . . ?
C7 N4 C13 C12 176.2(5) . . . . ?
C8 C2 C3 C4 -0.1(7) . . . . ?
C9 N4 C7 C6 63.8(6) . . . . ?
C9 N4 C7 C8 -116.7(5) . . . . ?
C9 N4 C13 O11 177.4(6) . . . . ?
C9 N4 C13 C12 -1.7(8) . . . . ?
C9 C10 C11 C11 179.9(6) . . . 7_565 ?
C9 C10 C11 C12 0.7(9) . . . . ?
C9 C10 C14 C15 179.1(7) . . . 7_565 ?
C10 C11 C12 C13 -0.5(9) . . . . ?
C10 C11 C12 C15 179.1(7) . . . . ?
C11 C10 C14 C15 -0.5(12) . . . 7_565 ?
C11 C11 C12 C13 -179.7(6) 7_565 . . . ?
C11 C11 C12 C15 -0.1(11) 7_565 . . . ?
C11 C12 C13 O11 -178.1(6) . . . . ?
C11 C12 C13 N4 1.0(8) . . . . ?
C11 C12 C15 C14 1.2(12) . . . 7_565 ?
C13 N4 C7 C6 -114.3(5) . . . . ?
C13 N4 C7 C8 65.2(6) . . . . ?
C13 N4 C9 O10 -177.2(6) . . . . ?
C13 N4 C9 C10 1.8(8) . . . . ?
C13 C12 C15 C14 -179.2(8) . . . 7_565 ?
C14 C10 C11 C11 -0.6(11) . . . 7_565 ?
C14 C10 C11 C12 -179.8(7) . . . . ?
C15 C12 C13 O11 2.3(10) . . . . ?
C15 C12 C13 N4 -178.7(6) . . . . ?
C18 N3 C16 O6 1.5(9) . . . . ?
C18 N3 C16 C17 -179.6(6) . . . . ?
C19 N3 C16 O6 -178.0(6) . . . . ?
C19 N3 C16 C17 1.0(9) . . . . ?
C22 N2 C20 O7 -152(2) . . . . ?
C22 N2 C20 C21 37(3) . . . . ?
C23 N2 C20 O7 15(2) . . . . ?
C23 N2 C20 C21 -156(2) . . . . ?
C23A C20A N2A C21A -147(2) . . . . ?
C23A C20A N2A C22A 61(3) . . . . ?

loop_
_platon_squeeze_void_nr
_platon_squeeze_void_average_x
_platon_squeeze_void_average_y
_platon_squeeze_void_average_z
_platon_squeeze_void_volume
_platon_squeeze_void_count_electrons
_platon_squeeze_void_content
1 0.360 0.250 0.250 784 150 ' '
2 0.340 -0.250 0.750 784 150 ' '
